data_2232877
loop_
_publ_author_name
'Lyubartseva, Ganna'
'Parkin, Sean'
'Mallik, Uma Prasad'

_publ_section_title
;
 Bis[tris(1<i>H</i>-pyrazol-1-yl-\k<i>N</i>^2^)methane]nickel(II)
 bis{[tris(1<i>H</i>-pyrazol-1-yl-\k<i>N</i>^2^)methane]tris(thiocyanato-\k<i>N</i>)nickelate(II)}
 methanol disolvate
;
_journal_coeditor_code NG5255
_journal_issue 12
_journal_name_full 'Acta Crystallographica Section E'
_journal_page_first m1656
_journal_page_last m1657
_journal_paper_doi 10.1107/S1600536811045144
_journal_volume 67
_journal_year 2011
_chemical_formula_iupac '[Ni (C10 H10 N6)2] [Ni (N C S)3 (C10 H10 N6)]2, 2C H4 O'
_chemical_formula_moiety 'Ni (C10 H10 N6)2 2+, 2 Ni (C N S)3 (C10 H10 N6) -,2C H4 O'
_chemical_formula_sum 'C48 H48 N30 Ni3 O2 S6'
_chemical_formula_weight 1445.65
_chemical_name_systematic
;
Bis[tris(1<i>H</i>-pyrazol-1-yl-\k<i>N</i>^2^)methane]nickel(II)
bis{[tris(1<i>H</i>-pyrazol-1-yl-\k<i>N</i>^2^)methane]tris(thiocyanato-
\k<i>N</i>)nickelate(II)} methanol disolvate
;
_space_group_IT_number 15
_symmetry_cell_setting monoclinic
_symmetry_space_group_name_Hall '-C 2yc'
_symmetry_space_group_name_H-M 'C 1 2/c 1'
_atom_sites_solution_hydrogens geom
_atom_sites_solution_primary direct
_atom_sites_solution_secondary difmap
_audit_creation_method SHELXL-97
_cell_angle_alpha 90.00
_cell_angle_beta 112.5900(10)
_cell_angle_gamma 90.00
_cell_formula_units_Z 4
_cell_length_a 33.4463(8)
_cell_length_b 7.3287(2)
_cell_length_c 27.2689(7)
_cell_measurement_reflns_used 9957
_cell_measurement_temperature 90.0(2)
_cell_measurement_theta_max 67.75
_cell_measurement_theta_min 2.86
_cell_volume 6171.3(3)
_computing_cell_refinement 'SAINT (Bruker, 2006)'
_computing_data_collection 'APEX2 (Bruker, 2006)'
_computing_data_reduction 'SAINT (Bruker, 2006)'
_computing_molecular_graphics 'XP in SHELXTL (Sheldrick, 2008)'
_computing_publication_material
;
SHELX97 (Sheldrick, 2008) and local procedures
;
_computing_structure_refinement 'SHELXL97 (Sheldrick, 2008)'
_computing_structure_solution 'SHELXS97 (Sheldrick, 2008)'
_diffrn_ambient_temperature 90.0(2)
_diffrn_detector_area_resol_mean 5.6
_diffrn_measured_fraction_theta_full 0.997
_diffrn_measured_fraction_theta_max 0.997
_diffrn_measurement_device_type 'Bruker X8 Proteum'
_diffrn_measurement_method '\f and \w scans'
_diffrn_radiation_monochromator 'graded multilayer optics'
_diffrn_radiation_source 'fine-focus rotating anode'
_diffrn_radiation_type CuK\a
_diffrn_radiation_wavelength 1.54178
_diffrn_reflns_av_R_equivalents 0.0611
_diffrn_reflns_av_sigmaI/netI 0.0342
_diffrn_reflns_limit_h_max 39
_diffrn_reflns_limit_h_min -39
_diffrn_reflns_limit_k_max 8
_diffrn_reflns_limit_k_min -8
_diffrn_reflns_limit_l_max 32
_diffrn_reflns_limit_l_min -32
_diffrn_reflns_number 41685
_diffrn_reflns_theta_full 67.99
_diffrn_reflns_theta_max 67.99
_diffrn_reflns_theta_min 2.86
_diffrn_standards_number 0
_exptl_absorpt_coefficient_mu 3.516
_exptl_absorpt_correction_T_max 0.933
_exptl_absorpt_correction_T_min 0.740
_exptl_absorpt_correction_type multi-scan
_exptl_absorpt_process_details '(SADABS in APEX2; Bruker, 2006)'
_exptl_crystal_colour blue
_exptl_crystal_density_diffrn 1.556
_exptl_crystal_density_method 'not measured'
_exptl_crystal_description rod
_exptl_crystal_F_000 2968
_exptl_crystal_size_max 0.20
_exptl_crystal_size_mid 0.06
_exptl_crystal_size_min 0.02
_refine_diff_density_max 1.339
_refine_diff_density_min -0.439
_refine_ls_extinction_method none
_refine_ls_goodness_of_fit_ref 1.111
_refine_ls_hydrogen_treatment constr
_refine_ls_matrix_type full
_refine_ls_number_parameters 418
_refine_ls_number_reflns 5605
_refine_ls_number_restraints 6
_refine_ls_restrained_S_all 1.110
_refine_ls_R_factor_all 0.0566
_refine_ls_R_factor_gt 0.0494
_refine_ls_shift/su_max 0.001
_refine_ls_shift/su_mean 0.000
_refine_ls_structure_factor_coef Fsqd
_refine_ls_weighting_details 'calc w=1/[\s^2^(Fo^2^)+(0.0515P)^2^+28.6001P] where P=(Fo^2^+2Fc^2^)/3'
_refine_ls_weighting_scheme calc
_refine_ls_wR_factor_gt 0.1239
_refine_ls_wR_factor_ref 0.1277
_reflns_number_gt 4932
_reflns_number_total 5605
_reflns_threshold_expression I>2\s(I)
_cod_data_source_file ng5255.cif
_cod_data_source_block I
_cod_original_sg_symbol_H-M 'C 2/c'
_cod_database_code 2232877
_cod_database_fobs_code 2232877

loop_
_symmetry_equiv_pos_as_xyz
'x, y, z'
'-x, y, -z+1/2'
'x+1/2, y+1/2, z'
'-x+1/2, y+1/2, -z+1/2'
'-x, -y, -z'
'x, -y, z-1/2'
'-x+1/2, -y+1/2, -z'
'x+1/2, -y+1/2, z-1/2'

loop_
_atom_site_type_symbol
_atom_site_label
_atom_site_fract_x
_atom_site_fract_y
_atom_site_fract_z
_atom_site_U_iso_or_equiv
_atom_site_adp_type
_atom_site_calc_flag
_atom_site_refinement_flags
_atom_site_occupancy
_atom_site_symmetry_multiplicity
_atom_site_disorder_assembly
_atom_site_disorder_group
Ni Ni1 0.388647(18) 0.19922(7) 0.82166(2) 0.02134(16) Uani d . 1 1 . .
C C1 0.38951(11) -0.2289(4) 0.82452(14) 0.0230(7) Uani d . 1 1 A .
H H1 0.3895 -0.3653 0.8251 0.028 Uiso calc R 1 1 . .
N N1 0.33737(9) 0.0180(4) 0.80613(11) 0.0212(6) Uani d . 1 1 A .
N N2 0.34542(9) -0.1642(4) 0.80957(11) 0.0196(6) Uani d . 1 1 . .
C C2 0.29596(11) 0.0339(5) 0.79732(13) 0.0221(7) Uani d . 1 1 . .
H H2 0.2810 0.1467 0.7933 0.027 Uiso calc R 1 1 A .
C C3 0.27681(11) -0.1379(5) 0.79473(13) 0.0236(7) Uani d . 1 1 A .
H H3 0.2474 -0.1630 0.7885 0.028 Uiso calc R 1 1 . .
C C4 0.30942(11) -0.2617(5) 0.80312(13) 0.0214(7) Uani d . 1 1 A .
H H4 0.3072 -0.3908 0.8042 0.026 Uiso calc R 1 1 . .
N N3 0.41898(9) 0.0209(4) 0.88658(12) 0.0234(6) Uani d . 1 1 A .
N N4 0.41572(9) -0.1623(4) 0.87707(11) 0.0220(6) Uani d . 1 1 . .
C C5 0.44066(11) 0.0375(5) 0.93835(14) 0.0253(7) Uani d . 1 1 . .
H H5 0.4477 0.1506 0.9567 0.030 Uiso calc R 1 1 A .
C C6 0.45189(12) -0.1344(5) 0.96261(15) 0.0322(8) Uani d . 1 1 A .
H H6 0.4677 -0.1592 0.9992 0.039 Uiso calc R 1 1 . .
C C7 0.43519(11) -0.2583(5) 0.92251(15) 0.0290(8) Uani d . 1 1 A .
H H7 0.4369 -0.3874 0.9258 0.035 Uiso calc R 1 1 . .
N N5 0.41142(9) 0.0136(4) 0.77985(12) 0.0241(6) Uani d . 1 1 A .
N N6 0.40755(9) -0.1675(4) 0.78705(12) 0.0226(6) Uani d . 1 1 . .
C C8 0.43166(12) 0.0246(5) 0.74650(15) 0.0286(8) Uani d . 1 1 . .
H H8 0.4389 0.1359 0.7340 0.034 Uiso calc R 1 1 A .
C C9 0.44093(12) -0.1481(5) 0.73221(15) 0.0322(8) Uani d . 1 1 A .
H H9 0.4551 -0.1762 0.7089 0.039 Uiso calc R 1 1 . .
C C10 0.42528(11) -0.2688(5) 0.75883(15) 0.0286(8) Uani d . 1 1 A .
H H10 0.4266 -0.3982 0.7578 0.034 Uiso calc R 1 1 . .
N N7 0.36703(10) 0.3584(4) 0.86862(12) 0.0280(7) Uani d . 1 1 A .
C C11 0.36862(11) 0.3894(4) 0.91106(15) 0.0253(8) Uani d . 1 1 . .
S S1 0.37247(3) 0.43823(13) 0.97092(4) 0.0346(2) Uani d . 1 1 A .
N N8 0.35651(10) 0.3522(4) 0.75539(12) 0.0276(6) Uani d . 1 1 A .
C C12 0.33809(11) 0.4581(5) 0.72297(13) 0.0221(7) Uani d . 1 1 . .
S S2 0.31218(3) 0.61217(12) 0.67928(3) 0.0267(2) Uani d . 1 1 A .
N N9 0.44458(11) 0.3525(4) 0.84076(15) 0.0371(8) Uani d PU 0.650(3) 1 A 1
C C13 0.4780(2) 0.3745(8) 0.8323(3) 0.0346(11) Uani d PU 0.650(3) 1 A 1
S S3 0.52288(6) 0.4092(2) 0.82170(10) 0.0554(6) Uani d PU 0.650(3) 1 A 1
N N9' 0.44458(11) 0.3525(4) 0.84076(15) 0.0371(8) Uani d PU 0.350(3) 1 A 2
C C13' 0.4749(4) 0.3881(14) 0.8716(5) 0.0346(11) Uani d PU 0.350(3) 1 A 2
S S3' 0.52609(11) 0.4382(5) 0.91591(17) 0.0639(14) Uani d PU 0.350(3) 1 A 2
Ni Ni2 0.2500 0.7500 0.5000 0.01688(18) Uani d S 1 2 . .
N N10 0.30477(8) 0.5976(4) 0.54331(10) 0.0187(6) Uani d . 1 1 . .
N N11 0.34180(9) 0.6897(4) 0.57058(10) 0.0190(6) Uani d . 1 1 . .
C C14 0.31541(11) 0.4229(4) 0.55193(13) 0.0219(7) Uani d . 1 1 . .
H H14 0.2959 0.3242 0.5379 0.026 Uiso calc R 1 1 . .
C C15 0.35916(11) 0.4038(5) 0.58445(14) 0.0246(7) Uani d . 1 1 . .
H H15 0.3746 0.2931 0.5964 0.030 Uiso calc R 1 1 . .
C C16 0.37506(11) 0.5770(4) 0.59556(13) 0.0220(7) Uani d . 1 1 . .
H H16 0.4040 0.6112 0.6168 0.026 Uiso calc R 1 1 . .
N N12 0.26851(9) 0.9206(4) 0.56604(11) 0.0207(6) Uani d . 1 1 . .
N N13 0.31151(9) 0.9582(3) 0.59102(11) 0.0187(6) Uani d . 1 1 . .
C C17 0.31975(12) 1.0505(5) 0.63671(14) 0.0256(7) Uani d . 1 1 . .
H H17 0.3473 1.0900 0.6611 0.031 Uiso calc R 1 1 . .
C C18 0.28065(13) 1.0760(5) 0.64097(15) 0.0331(9) Uani d . 1 1 . .
H H18 0.2755 1.1379 0.6686 0.040 Uiso calc R 1 1 . .
C C19 0.24998(12) 0.9929(5) 0.59665(14) 0.0262(7) Uani d . 1 1 . .
H H19 0.2198 0.9885 0.5893 0.031 Uiso calc R 1 1 . .
N N14 0.20875(8) 0.5902(4) 0.52268(11) 0.0195(6) Uani d . 1 1 . .
N N15 0.16941(9) 0.5474(4) 0.48424(11) 0.0188(6) Uani d . 1 1 . .
C C20 0.20858(11) 0.5150(4) 0.56683(13) 0.0220(7) Uani d . 1 1 . .
H H20 0.2319 0.5215 0.6004 0.026 Uiso calc R 1 1 . .
C C21 0.16970(12) 0.4255(5) 0.55738(14) 0.0262(7) Uani d . 1 1 . .
H H21 0.1618 0.3611 0.5826 0.031 Uiso calc R 1 1 . .
C C22 0.14512(11) 0.4486(4) 0.50472(13) 0.0217(7) Uani d . 1 1 . .
H H22 0.1166 0.4044 0.4860 0.026 Uiso calc R 1 1 . .
C C23 0.15845(11) 0.6126(4) 0.43080(13) 0.0188(6) Uani d . 1 1 . .
H H23 0.1287 0.5681 0.4084 0.023 Uiso calc R 1 1 . .
O O1S 0.06346(9) 0.4684(4) 0.38493(13) 0.0447(7) Uani d . 1 1 . .
H H1S 0.0533 0.3683 0.3705 0.067 Uiso calc R 1 1 . .
C C1S 0.03005(16) 0.5722(8) 0.3923(2) 0.0562(13) Uani d . 1 1 . .
H H1S1 0.0428 0.6501 0.4237 0.084 Uiso calc R 1 1 . .
H H1S2 0.0090 0.4892 0.3974 0.084 Uiso calc R 1 1 . .
H H1S3 0.0155 0.6484 0.3610 0.084 Uiso calc R 1 1 . .

loop_
_atom_site_aniso_label
_atom_site_aniso_U_11
_atom_site_aniso_U_22
_atom_site_aniso_U_33
_atom_site_aniso_U_12
_atom_site_aniso_U_13
_atom_site_aniso_U_23
Ni1 0.0240(3) 0.0130(3) 0.0281(3) -0.0013(2) 0.0112(2) 0.0001(2)
C1 0.0249(17) 0.0149(16) 0.0311(18) -0.0032(13) 0.0129(14) -0.0018(13)
N1 0.0254(15) 0.0134(13) 0.0269(14) 0.0003(11) 0.0123(12) 0.0014(11)
N2 0.0199(14) 0.0145(13) 0.0261(14) -0.0017(10) 0.0107(11) -0.0015(11)
C2 0.0239(17) 0.0188(16) 0.0255(17) 0.0024(13) 0.0114(14) 0.0016(13)
C3 0.0216(17) 0.0243(17) 0.0278(17) -0.0021(14) 0.0126(14) 0.0007(14)
C4 0.0239(17) 0.0174(16) 0.0258(16) -0.0037(13) 0.0128(14) -0.0021(13)
N3 0.0241(15) 0.0135(13) 0.0336(16) -0.0005(11) 0.0121(12) -0.0009(11)
N4 0.0217(14) 0.0152(13) 0.0290(15) -0.0009(11) 0.0093(12) -0.0010(11)
C5 0.0193(17) 0.0281(18) 0.0273(18) -0.0020(14) 0.0075(14) -0.0043(14)
C6 0.0223(18) 0.037(2) 0.0326(19) -0.0025(15) 0.0053(15) 0.0040(16)
C7 0.0219(17) 0.0202(17) 0.041(2) -0.0002(14) 0.0079(15) 0.0092(15)
N5 0.0266(15) 0.0175(14) 0.0324(16) -0.0019(11) 0.0158(13) 0.0000(12)
N6 0.0241(15) 0.0153(13) 0.0343(16) -0.0006(11) 0.0176(12) -0.0031(11)
C8 0.0275(19) 0.0284(19) 0.0330(19) -0.0053(15) 0.0151(15) 0.0003(15)
C9 0.0298(19) 0.036(2) 0.037(2) -0.0051(16) 0.0198(16) -0.0094(17)
C10 0.0249(18) 0.0234(18) 0.040(2) -0.0006(14) 0.0153(16) -0.0080(15)
N7 0.0352(17) 0.0172(14) 0.0327(17) 0.0006(12) 0.0141(13) -0.0011(12)
C11 0.0242(18) 0.0132(16) 0.041(2) -0.0018(13) 0.0157(15) -0.0005(14)
S1 0.0471(6) 0.0277(5) 0.0401(5) -0.0074(4) 0.0290(5) -0.0065(4)
N8 0.0303(16) 0.0204(15) 0.0350(17) -0.0018(12) 0.0157(13) 0.0014(13)
C12 0.0238(17) 0.0198(17) 0.0264(17) -0.0048(14) 0.0138(14) -0.0030(14)
S2 0.0291(5) 0.0257(4) 0.0254(4) -0.0008(3) 0.0104(3) 0.0054(3)
N9 0.0317(18) 0.0188(16) 0.057(2) -0.0024(13) 0.0135(16) 0.0059(14)
C13 0.040(3) 0.019(2) 0.042(3) -0.003(2) 0.013(2) 0.002(2)
S3 0.0371(10) 0.0350(10) 0.0990(16) -0.0052(7) 0.0315(10) 0.0063(9)
N9' 0.0317(18) 0.0188(16) 0.057(2) -0.0024(13) 0.0135(16) 0.0059(14)
C13' 0.040(3) 0.019(2) 0.042(3) -0.003(2) 0.013(2) 0.002(2)
S3' 0.0323(18) 0.056(2) 0.077(3) -0.0159(15) -0.0082(16) 0.0269(19)
Ni2 0.0191(4) 0.0123(4) 0.0213(4) 0.0001(3) 0.0100(3) 0.0002(3)
N10 0.0208(14) 0.0133(13) 0.0237(14) -0.0007(10) 0.0105(11) -0.0002(10)
N11 0.0226(14) 0.0145(13) 0.0213(13) -0.0015(11) 0.0099(11) 0.0003(10)
C14 0.0272(18) 0.0106(15) 0.0311(18) 0.0003(13) 0.0147(14) 0.0007(13)
C15 0.0263(18) 0.0159(16) 0.0324(18) 0.0057(13) 0.0121(15) 0.0019(13)
C16 0.0200(17) 0.0206(17) 0.0256(17) 0.0019(13) 0.0089(13) 0.0049(13)
N12 0.0208(14) 0.0164(13) 0.0268(15) -0.0007(11) 0.0112(12) -0.0019(11)
N13 0.0212(14) 0.0128(13) 0.0237(14) 0.0002(10) 0.0105(11) -0.0009(10)
C17 0.0332(19) 0.0195(17) 0.0246(17) -0.0043(14) 0.0117(15) -0.0058(13)
C18 0.044(2) 0.0280(19) 0.035(2) -0.0018(16) 0.0233(18) -0.0105(16)
C19 0.0296(19) 0.0216(17) 0.0336(19) 0.0016(14) 0.0190(15) -0.0036(14)
N14 0.0184(14) 0.0172(13) 0.0223(14) 0.0001(11) 0.0071(11) 0.0009(11)
N15 0.0202(14) 0.0151(13) 0.0227(14) -0.0019(10) 0.0101(11) 0.0007(10)
C20 0.0254(18) 0.0208(17) 0.0228(16) 0.0017(13) 0.0125(14) 0.0017(13)
C21 0.0312(19) 0.0238(18) 0.0287(18) -0.0015(14) 0.0171(15) 0.0044(14)
C22 0.0242(17) 0.0164(16) 0.0278(17) -0.0034(13) 0.0134(14) 0.0024(13)
C23 0.0230(16) 0.0135(15) 0.0219(16) 0.0000(12) 0.0109(13) 0.0009(12)
O1S 0.0299(15) 0.0500(19) 0.0543(19) -0.0059(13) 0.0164(13) -0.0060(15)
C1S 0.049(3) 0.067(3) 0.061(3) 0.001(2) 0.031(2) 0.005(3)

loop_
_atom_type_symbol
_atom_type_description
_atom_type_scat_dispersion_real
_atom_type_scat_dispersion_imag
_atom_type_scat_source
C C 0.0181 0.0091 'International Tables Vol C Tables 4.2.6.8 and 6.1.1.4'
H H 0.0000 0.0000 'International Tables Vol C Tables 4.2.6.8 and 6.1.1.4'
N N 0.0311 0.0180 'International Tables Vol C Tables 4.2.6.8 and 6.1.1.4'
S S 0.3331 0.5567 'International Tables Vol C Tables 4.2.6.8 and 6.1.1.4'
Ni Ni -3.0029 0.5091 'International Tables Vol C Tables 4.2.6.8 and 6.1.1.4'
O O 0.0492 0.0322 'International Tables Vol C Tables 4.2.6.8 and 6.1.1.4'

loop_
_geom_angle_atom_site_label_1
_geom_angle_atom_site_label_2
_geom_angle_atom_site_label_3
_geom_angle_site_symmetry_1
_geom_angle_site_symmetry_3
_geom_angle
N8 Ni1 N7 . . 92.74(12)
N8 Ni1 N9 . . 92.42(13)
N7 Ni1 N9 . . 92.02(14)
N8 Ni1 N1 . . 93.31(12)
N7 Ni1 N1 . . 91.68(12)
N9 Ni1 N1 . . 173.02(12)
N8 Ni1 N5 . . 93.02(12)
N7 Ni1 N5 . . 173.64(12)
N9 Ni1 N5 . . 90.41(13)
N1 Ni1 N5 . . 85.31(11)
N8 Ni1 N3 . . 175.06(12)
N7 Ni1 N3 . . 89.98(12)
N9 Ni1 N3 . . 91.61(12)
N1 Ni1 N3 . . 82.48(11)
N5 Ni1 N3 . . 84.08(11)
N6 C1 N4 . . 109.7(3)
N6 C1 N2 . . 110.8(3)
N4 C1 N2 . . 109.4(3)
N6 C1 H1 . . 109.0
N4 C1 H1 . . 109.0
N2 C1 H1 . . 109.0
C2 N1 N2 . . 105.4(3)
C2 N1 Ni1 . . 135.1(2)
N2 N1 Ni1 . . 119.2(2)
C4 N2 N1 . . 111.6(3)
C4 N2 C1 . . 128.5(3)
N1 N2 C1 . . 119.6(3)
N1 C2 C3 . . 111.0(3)
N1 C2 H2 . . 124.5
C3 C2 H2 . . 124.5
C4 C3 C2 . . 105.5(3)
C4 C3 H3 . . 127.2
C2 C3 H3 . . 127.2
N2 C4 C3 . . 106.5(3)
N2 C4 H4 . . 126.8
C3 C4 H4 . . 126.8
C5 N3 N4 . . 105.3(3)
C5 N3 Ni1 . . 136.5(2)
N4 N3 Ni1 . . 118.1(2)
C7 N4 N3 . . 111.3(3)
C7 N4 C1 . . 128.7(3)
N3 N4 C1 . . 119.6(3)
N3 C5 C6 . . 111.0(3)
N3 C5 H5 . . 124.5
C6 C5 H5 . . 124.5
C7 C6 C5 . . 105.4(3)
C7 C6 H6 . . 127.3
C5 C6 H6 . . 127.3
N4 C7 C6 . . 107.0(3)
N4 C7 H7 . . 126.5
C6 C7 H7 . . 126.5
C8 N5 N6 . . 105.1(3)
C8 N5 Ni1 . . 136.0(2)
N6 N5 Ni1 . . 118.8(2)
N5 N6 C10 . . 111.5(3)
N5 N6 C1 . . 119.8(3)
C10 N6 C1 . . 128.5(3)
N5 C8 C9 . . 111.2(3)
N5 C8 H8 . . 124.4
C9 C8 H8 . . 124.4
C10 C9 C8 . . 105.5(3)
C10 C9 H9 . . 127.2
C8 C9 H9 . . 127.2
N6 C10 C9 . . 106.6(3)
N6 C10 H10 . . 126.7
C9 C10 H10 . . 126.7
C11 N7 Ni1 . . 147.0(3)
N7 C11 S1 . . 177.7(3)
C12 N8 Ni1 . . 170.1(3)
N8 C12 S2 . . 177.7(3)
C13 N9 Ni1 . . 144.9(4)
N9 C13 S3 . . 178.5(5)
N14 Ni2 N14 7_566 . 180.00(10)
N14 Ni2 N12 7_566 7_566 95.27(10)
N14 Ni2 N12 . 7_566 84.73(10)
N14 Ni2 N12 7_566 . 84.73(10)
N14 Ni2 N12 . . 95.27(10)
N12 Ni2 N12 7_566 . 179.9960(10)
N14 Ni2 N10 7_566 7_566 93.96(10)
N14 Ni2 N10 . 7_566 86.04(10)
N12 Ni2 N10 7_566 7_566 85.81(10)
N12 Ni2 N10 . 7_566 94.19(10)
N14 Ni2 N10 7_566 . 86.04(10)
N14 Ni2 N10 . . 93.96(10)
N12 Ni2 N10 7_566 . 94.19(10)
N12 Ni2 N10 . . 85.81(10)
N10 Ni2 N10 7_566 . 180.00(15)
C14 N10 N11 . . 104.9(3)
C14 N10 Ni2 . . 137.4(2)
N11 N10 Ni2 . . 117.63(19)
C16 N11 N10 . . 112.2(3)
C16 N11 C23 . 7_566 128.6(3)
N10 N11 C23 . 7_566 119.3(3)
N10 C14 C15 . . 110.7(3)
N10 C14 H14 . . 124.6
C15 C14 H14 . . 124.6
C16 C15 C14 . . 105.8(3)
C16 C15 H15 . . 127.1
C14 C15 H15 . . 127.1
N11 C16 C15 . . 106.4(3)
N11 C16 H16 . . 126.8
C15 C16 H16 . . 126.8
C19 N12 N13 . . 105.2(3)
C19 N12 Ni2 . . 136.8(2)
N13 N12 Ni2 . . 117.43(19)
C17 N13 N12 . . 111.4(3)
C17 N13 C23 . 7_566 129.2(3)
N12 N13 C23 . 7_566 119.2(3)
N13 C17 C18 . . 106.5(3)
N13 C17 H17 . . 126.8
C18 C17 H17 . . 126.8
C17 C18 C19 . . 106.0(3)
C17 C18 H18 . . 127.0
C19 C18 H18 . . 127.0
N12 C19 C18 . . 110.8(3)
N12 C19 H19 . . 124.6
C18 C19 H19 . . 124.6
C20 N14 N15 . . 105.2(3)
C20 N14 Ni2 . . 137.7(2)
N15 N14 Ni2 . . 117.06(19)
C22 N15 N14 . . 111.0(3)
C22 N15 C23 . . 129.3(3)
N14 N15 C23 . . 119.7(3)
N14 C20 C21 . . 111.0(3)
N14 C20 H20 . . 124.5
C21 C20 H20 . . 124.5
C22 C21 C20 . . 106.2(3)
C22 C21 H21 . . 126.9
C20 C21 H21 . . 126.9
N15 C22 C21 . . 106.6(3)
N15 C22 H22 . . 126.7
C21 C22 H22 . . 126.7
N15 C23 N13 . 7_566 110.5(3)
N15 C23 N11 . 7_566 110.8(3)
N13 C23 N11 7_566 7_566 110.3(3)
N15 C23 H23 . . 108.4
N13 C23 H23 7_566 . 108.4
N11 C23 H23 7_566 . 108.4
C1S O1S H1S . . 109.5
O1S C1S H1S1 . . 109.5
O1S C1S H1S2 . . 109.5
H1S1 C1S H1S2 . . 109.5
O1S C1S H1S3 . . 109.5
H1S1 C1S H1S3 . . 109.5
H1S2 C1S H1S3 . . 109.5

loop_
_geom_bond_atom_site_label_1
_geom_bond_atom_site_label_2
_geom_bond_site_symmetry_2
_geom_bond_distance
Ni1 N8 . 2.046(3)
Ni1 N7 . 2.058(3)
Ni1 N9 . 2.070(3)
Ni1 N1 . 2.080(3)
Ni1 N5 . 2.097(3)
Ni1 N3 . 2.119(3)
C1 N6 . 1.444(4)
C1 N4 . 1.447(4)
C1 N2 . 1.450(4)
C1 H1 . 1.0000
N1 C2 . 1.317(4)
N1 N2 . 1.358(4)
N2 C4 . 1.352(4)
C2 C3 . 1.402(5)
C2 H2 . 0.9500
C3 C4 . 1.369(5)
C3 H3 . 0.9500
C4 H4 . 0.9500
N3 C5 . 1.322(5)
N3 N4 . 1.364(4)
N4 C7 . 1.355(5)
C5 C6 . 1.405(5)
C5 H5 . 0.9500
C6 C7 . 1.365(6)
C6 H6 . 0.9500
C7 H7 . 0.9500
N5 C8 . 1.328(5)
N5 N6 . 1.355(4)
N6 C10 . 1.359(4)
C8 C9 . 1.394(5)
C8 H8 . 0.9500
C9 C10 . 1.369(5)
C9 H9 . 0.9500
C10 H10 . 0.9500
N7 C11 . 1.160(5)
C11 S1 . 1.627(4)
N8 C12 . 1.160(5)
C12 S2 . 1.629(4)
N9 C13 . 1.237(7)
C13 S3 . 1.652(7)
C13' S3' . 1.713(12)
Ni2 N14 7_566 2.077(3)
Ni2 N14 . 2.077(3)
Ni2 N12 7_566 2.081(3)
Ni2 N12 . 2.081(3)
Ni2 N10 7_566 2.082(3)
Ni2 N10 . 2.082(3)
N10 C14 . 1.325(4)
N10 N11 . 1.355(4)
N11 C16 . 1.342(4)
N11 C23 7_566 1.449(4)
C14 C15 . 1.396(5)
C14 H14 . 0.9500
C15 C16 . 1.365(5)
C15 H15 . 0.9500
C16 H16 . 0.9500
N12 C19 . 1.327(4)
N12 N13 . 1.362(4)
N13 C17 . 1.349(4)
N13 C23 7_566 1.447(4)
C17 C18 . 1.369(5)
C17 H17 . 0.9500
C18 C19 . 1.390(5)
C18 H18 . 0.9500
C19 H19 . 0.9500
N14 C20 . 1.326(4)
N14 N15 . 1.367(4)
N15 C22 . 1.358(4)
N15 C23 . 1.441(4)
C20 C21 . 1.389(5)
C20 H20 . 0.9500
C21 C22 . 1.364(5)
C21 H21 . 0.9500
C22 H22 . 0.9500
C23 N13 7_566 1.447(4)
C23 N11 7_566 1.449(4)
C23 H23 . 1.0000
O1S C1S . 1.429(6)
O1S H1S . 0.8400
C1S H1S1 . 0.9800
C1S H1S2 . 0.9800
C1S H1S3 . 0.9800

loop_
_geom_hbond_atom_site_label_D
_geom_hbond_atom_site_label_H
_geom_hbond_atom_site_label_A
_geom_hbond_site_symmetry_A
_geom_hbond_distance_DH
_geom_hbond_distance_HA
_geom_hbond_distance_DA
_geom_hbond_angle_DHA
O1S H1S S3 8_455 0.84 2.43 3.267(4) 175.2
O1S H1S S3' 8_455 0.84 2.88 3.459(6) 128.2
C23 H23 O1S . 1.00 2.15 3.118(4) 161.5

loop_
_geom_torsion_atom_site_label_1
_geom_torsion_atom_site_label_2
_geom_torsion_atom_site_label_3
_geom_torsion_atom_site_label_4
_geom_torsion_site_symmetry_1
_geom_torsion_site_symmetry_4
_geom_torsion
N8 Ni1 N1 C2 . . -54.5(3)
N7 Ni1 N1 C2 . . 38.3(3)
N5 Ni1 N1 C2 . . -147.3(3)
N3 Ni1 N1 C2 . . 128.1(3)
N8 Ni1 N1 N2 . . 133.0(2)
N7 Ni1 N1 N2 . . -134.1(2)
N5 Ni1 N1 N2 . . 40.2(2)
N3 Ni1 N1 N2 . . -44.4(2)
C2 N1 N2 C4 . . -0.2(4)
Ni1 N1 N2 C4 . . 174.3(2)
C2 N1 N2 C1 . . -173.8(3)
Ni1 N1 N2 C1 . . 0.7(4)
N6 C1 N2 C4 . . 127.4(3)
N4 C1 N2 C4 . . -111.5(4)
N6 C1 N2 N1 . . -60.1(4)
N4 C1 N2 N1 . . 61.0(4)
N2 N1 C2 C3 . . -0.3(4)
Ni1 N1 C2 C3 . . -173.5(2)
N1 C2 C3 C4 . . 0.6(4)
N1 N2 C4 C3 . . 0.5(4)
C1 N2 C4 C3 . . 173.5(3)
C2 C3 C4 N2 . . -0.7(4)
N7 Ni1 N3 C5 . . -38.7(3)
N9 Ni1 N3 C5 . . 53.3(4)
N1 Ni1 N3 C5 . . -130.4(3)
N5 Ni1 N3 C5 . . 143.5(3)
N7 Ni1 N3 N4 . . 137.9(2)
N9 Ni1 N3 N4 . . -130.0(2)
N1 Ni1 N3 N4 . . 46.2(2)
N5 Ni1 N3 N4 . . -39.8(2)
C5 N3 N4 C7 . . 0.0(4)
Ni1 N3 N4 C7 . . -177.6(2)
C5 N3 N4 C1 . . 173.4(3)
Ni1 N3 N4 C1 . . -4.3(4)
N6 C1 N4 C7 . . -124.3(4)
N2 C1 N4 C7 . . 114.0(4)
N6 C1 N4 N3 . . 63.7(4)
N2 C1 N4 N3 . . -58.1(4)
N4 N3 C5 C6 . . 0.5(4)
Ni1 N3 C5 C6 . . 177.4(3)
N3 C5 C6 C7 . . -0.8(4)
N3 N4 C7 C6 . . -0.5(4)
C1 N4 C7 C6 . . -173.1(3)
C5 C6 C7 N4 . . 0.8(4)
N8 Ni1 N5 C8 . . 50.3(4)
N9 Ni1 N5 C8 . . -42.1(4)
N1 Ni1 N5 C8 . . 143.4(4)
N3 Ni1 N5 C8 . . -133.7(4)
N8 Ni1 N5 N6 . . -132.6(3)
N9 Ni1 N5 N6 . . 135.0(3)
N1 Ni1 N5 N6 . . -39.5(2)
N3 Ni1 N5 N6 . . 43.4(2)
C8 N5 N6 C10 . . 0.3(4)
Ni1 N5 N6 C10 . . -177.6(2)
C8 N5 N6 C1 . . 175.6(3)
Ni1 N5 N6 C1 . . -2.3(4)
N4 C1 N6 N5 . . -59.9(4)
N2 C1 N6 N5 . . 60.9(4)
N4 C1 N6 C10 . . 114.5(4)
N2 C1 N6 C10 . . -124.6(4)
N6 N5 C8 C9 . . -0.1(4)
Ni1 N5 C8 C9 . . 177.3(3)
N5 C8 C9 C10 . . -0.1(4)
N5 N6 C10 C9 . . -0.4(4)
C1 N6 C10 C9 . . -175.1(3)
C8 C9 C10 N6 . . 0.3(4)
N8 Ni1 N7 C11 . . -174.3(5)
N9 Ni1 N7 C11 . . -81.8(5)
N1 Ni1 N7 C11 . . 92.3(5)
N3 Ni1 N7 C11 . . 9.8(5)
N8 Ni1 N9 C13 . . -83.5(6)
N7 Ni1 N9 C13 . . -176.4(6)
N5 Ni1 N9 C13 . . 9.5(6)
N3 Ni1 N9 C13 . . 93.6(6)
N14 Ni2 N10 C14 7_566 . -135.9(3)
N14 Ni2 N10 C14 . . 44.1(3)
N12 Ni2 N10 C14 7_566 . -40.9(3)
N12 Ni2 N10 C14 . . 139.1(3)
N14 Ni2 N10 N11 7_566 . 41.9(2)
N14 Ni2 N10 N11 . . -138.1(2)
N12 Ni2 N10 N11 7_566 . 136.9(2)
N12 Ni2 N10 N11 . . -43.1(2)
C14 N10 N11 C16 . . 0.3(3)
Ni2 N10 N11 C16 . . -178.1(2)
C14 N10 N11 C23 . 7_566 179.5(3)
Ni2 N10 N11 C23 . 7_566 1.0(3)
N11 N10 C14 C15 . . -0.2(4)
Ni2 N10 C14 C15 . . 177.8(2)
N10 C14 C15 C16 . . 0.0(4)
N10 N11 C16 C15 . . -0.3(4)
C23 N11 C16 C15 7_566 . -179.4(3)
C14 C15 C16 N11 . . 0.1(4)
N14 Ni2 N12 C19 7_566 . 144.3(4)
N14 Ni2 N12 C19 . . -35.7(4)
N10 Ni2 N12 C19 7_566 . 50.7(4)
N10 Ni2 N12 C19 . . -129.3(4)
N14 Ni2 N12 N13 7_566 . -45.7(2)
N14 Ni2 N12 N13 . . 134.3(2)
N10 Ni2 N12 N13 7_566 . -139.3(2)
N10 Ni2 N12 N13 . . 40.7(2)
C19 N12 N13 C17 . . 0.7(4)
Ni2 N12 N13 C17 . . -172.2(2)
C19 N12 N13 C23 . 7_566 176.2(3)
Ni2 N12 N13 C23 . 7_566 3.3(3)
N12 N13 C17 C18 . . -1.0(4)
C23 N13 C17 C18 7_566 . -176.0(3)
N13 C17 C18 C19 . . 0.9(4)
N13 N12 C19 C18 . . -0.1(4)
Ni2 N12 C19 C18 . . 170.7(3)
C17 C18 C19 N12 . . -0.5(4)
N12 Ni2 N14 C20 7_566 . 138.3(3)
N12 Ni2 N14 C20 . . -41.7(3)
N10 Ni2 N14 C20 7_566 . -135.6(3)
N10 Ni2 N14 C20 . . 44.4(3)
N12 Ni2 N14 N15 7_566 . -43.9(2)
N12 Ni2 N14 N15 . . 136.1(2)
N10 Ni2 N14 N15 7_566 . 42.2(2)
N10 Ni2 N14 N15 . . -137.8(2)
C20 N14 N15 C22 . . 0.7(3)
Ni2 N14 N15 C22 . . -177.7(2)
C20 N14 N15 C23 . . 178.6(3)
Ni2 N14 N15 C23 . . 0.2(3)
N15 N14 C20 C21 . . -0.3(4)
Ni2 N14 C20 C21 . . 177.6(3)
N14 C20 C21 C22 . . -0.2(4)
N14 N15 C22 C21 . . -0.8(4)
C23 N15 C22 C21 . . -178.5(3)
C20 C21 C22 N15 . . 0.6(4)
C22 N15 C23 N13 . 7_566 -121.3(3)
N14 N15 C23 N13 . 7_566 61.3(4)
C22 N15 C23 N11 . 7_566 116.3(4)
N14 N15 C23 N11 . 7_566 -61.2(4)
